data_1502750
loop_
_publ_author_name
'Zhu, Qin-Yu'
'Huo, Li-Bin'
'Qin, Yu-Rong'
'Zhang, Ya-Ping'
'Lu, Zhe-Jun'
'Wang, Jin-Po'
'Dai, Jie'

_publ_section_title
;
 Triadic intramolecular charge transfer compound of tetrathiafulvalene
 exhibiting multicolor solvatochromism.
;
_journal_issue 1
_journal_name_full 'The journal of physical chemistry. B'
_journal_page_first 361
_journal_page_last 367
_journal_paper_doi 10.1021/jp908399r
_journal_volume 114
_journal_year 2010
_chemical_formula_moiety 'C16 H12 N2 S4, 2(C F3 O3 S), H2 O'
_chemical_formula_sum 'C18 H14 F6 N2 O7 S6'
_chemical_formula_weight 676.67
_chemical_name_systematic
; 
 ? 
;
_space_group_IT_number 15
_symmetry_cell_setting monoclinic
_symmetry_space_group_name_Hall '-C 2yc'
_symmetry_space_group_name_H-M 'C 1 2/c 1'
_atom_sites_solution_hydrogens geom
_atom_sites_solution_primary direct
_atom_sites_solution_secondary difmap
_audit_creation_method SHELXL-97
_cell_angle_alpha 90.00
_cell_angle_beta 111.274(8)
_cell_angle_gamma 90.00
_cell_formula_units_Z 4
_cell_length_a 21.027(6)
_cell_length_b 5.4802(11)
_cell_length_c 23.594(6)
_cell_measurement_reflns_used 5412
_cell_measurement_temperature 223(2)
_cell_measurement_theta_max 27.5
_cell_measurement_theta_min 3.0
_cell_volume 2533.5(11)
_computing_structure_refinement 'SHELXL-97 (Sheldrick, 1997)'
_computing_structure_solution 'SHELXS-97 (Sheldrick, 1990)'
_diffrn_ambient_temperature 223(2)
_diffrn_detector_area_resol_mean 14.63
_diffrn_measured_fraction_theta_full 0.978
_diffrn_measured_fraction_theta_max 0.978
_diffrn_measurement_device_type 'Rigaku Saturn'
_diffrn_measurement_method \w
_diffrn_radiation_monochromator graphite
_diffrn_radiation_source 'fine-focus sealed tube'
_diffrn_radiation_type MoK\a
_diffrn_radiation_wavelength 0.71075
_diffrn_reflns_av_R_equivalents 0.0749
_diffrn_reflns_av_sigmaI/netI 0.0784
_diffrn_reflns_limit_h_max 24
_diffrn_reflns_limit_h_min -24
_diffrn_reflns_limit_k_max 6
_diffrn_reflns_limit_k_min -6
_diffrn_reflns_limit_l_max 22
_diffrn_reflns_limit_l_min -28
_diffrn_reflns_number 5809
_diffrn_reflns_theta_full 25.00
_diffrn_reflns_theta_max 25.00
_diffrn_reflns_theta_min 3.25
_exptl_absorpt_coefficient_mu 0.629
_exptl_absorpt_correction_T_max 0.939
_exptl_absorpt_correction_T_min 0.841
_exptl_absorpt_correction_type multi-scan
_exptl_absorpt_process_details 'Jacobson, R. (1998) Private communication'
_exptl_crystal_colour Black
_exptl_crystal_density_diffrn 1.774
_exptl_crystal_density_method 'not measured'
_exptl_crystal_description Platelet
_exptl_crystal_F_000 1368
_exptl_crystal_size_max 0.56
_exptl_crystal_size_mid 0.23
_exptl_crystal_size_min 0.10
_refine_diff_density_max 0.657
_refine_diff_density_min -0.354
_refine_diff_density_rms 0.079
_refine_ls_extinction_method none
_refine_ls_goodness_of_fit_ref 1.019
_refine_ls_hydrogen_treatment mixed
_refine_ls_matrix_type full
_refine_ls_number_parameters 186
_refine_ls_number_reflns 2177
_refine_ls_number_restraints 2
_refine_ls_restrained_S_all 1.018
_refine_ls_R_factor_all 0.1108
_refine_ls_R_factor_gt 0.0810
_refine_ls_shift/su_max 0.024
_refine_ls_shift/su_mean 0.002
_refine_ls_structure_factor_coef Fsqd
_refine_ls_weighting_details 'calc w=1/[\s^2^(Fo^2^)+(0.0806P)^2^+8.8592P] where P=(Fo^2^+2Fc^2^)/3'
_refine_ls_weighting_scheme calc
_refine_ls_wR_factor_gt 0.1816
_refine_ls_wR_factor_ref 0.2040
_reflns_number_gt 1595
_reflns_number_total 2177
_reflns_threshold_expression >2sigma(I)
_cod_data_source_file jp908399r_si_002.cif
_cod_data_source_block l
_cod_original_sg_symbol_Hall '-C 2yc '
_cod_original_sg_symbol_H-M 'C 2/c '
_cod_database_code 1502750

loop_
_symmetry_equiv_pos_as_xyz
'x, y, z'
'-x, y, -z+1/2'
'x+1/2, y+1/2, z'
'-x+1/2, y+1/2, -z+1/2'
'-x, -y, -z'
'x, -y, z-1/2'
'-x+1/2, -y+1/2, -z'
'x+1/2, -y+1/2, z-1/2'

loop_
_atom_site_label
_atom_site_type_symbol
_atom_site_fract_x
_atom_site_fract_y
_atom_site_fract_z
_atom_site_U_iso_or_equiv
_atom_site_adp_type
_atom_site_occupancy
_atom_site_symmetry_multiplicity
_atom_site_calc_flag
_atom_site_refinement_flags
S2 S 0.49983(8) 0.2007(3) 0.06128(8) 0.0471(5) Uani 1 1 d .
S1 S 0.60530(8) 0.3856(3) 0.01746(9) 0.0549(5) Uani 1 1 d .
S3 S 0.32961(8) -0.0704(3) 0.16504(8) 0.0555(5) Uani 1 1 d .
F1 F 0.2536(2) 0.2040(10) 0.0755(2) 0.0894(15) Uani 1 1 d .
F2 F 0.3100(5) -0.0653(16) 0.0510(3) 0.167(4) Uani 1 1 d .
F3 F 0.3597(3) 0.2512(14) 0.0986(3) 0.145(3) Uani 1 1 d .
O1 O 0.2763(2) -0.2456(9) 0.1541(3) 0.0810(17) Uani 1 1 d .
O2 O 0.3271(3) 0.1223(9) 0.2052(2) 0.0703(14) Uani 1 1 d .
O3 O 0.3974(2) -0.1687(10) 0.1780(2) 0.0726(15) Uani 1 1 d .
O4 O 0.5000 0.1561(14) 0.2500 0.0646(19) Uani 1 2 d SD
N1 N 0.6080(4) -0.5184(11) 0.2117(3) 0.0714(19) Uani 1 1 d D
C3 C 0.5227(3) 0.4132(10) 0.0172(3) 0.0440(14) Uani 1 1 d .
C1 C 0.5801(3) 0.0587(11) 0.0898(3) 0.0434(14) Uani 1 1 d .
C2 C 0.6274(3) 0.1462(12) 0.0681(3) 0.0539(17) Uani 1 1 d .
H2 H 0.6713 0.0772 0.0805 0.065 Uiso 1 1 calc R
C4 C 0.5902(3) -0.1360(11) 0.1321(3) 0.0468(15) Uani 1 1 d .
C5 C 0.5363(4) -0.2283(11) 0.1473(3) 0.0528(16) Uani 1 1 d .
H5 H 0.4928 -0.1569 0.1305 0.063 Uiso 1 1 calc R
C6 C 0.5461(4) -0.4199(13) 0.1863(3) 0.065(2) Uani 1 1 d .
H6 H 0.5092 -0.4829 0.1952 0.079 Uiso 1 1 calc R
C7 C 0.6620(5) -0.4307(15) 0.2006(3) 0.070(2) Uani 1 1 d .
H7 H 0.7053 -0.5001 0.2205 0.084 Uiso 1 1 calc R
C8 C 0.6552(4) -0.2450(14) 0.1614(3) 0.0643(19) Uani 1 1 d .
H8 H 0.6933 -0.1879 0.1534 0.077 Uiso 1 1 calc R
C9 C 0.3121(5) 0.088(2) 0.0936(4) 0.085(3) Uani 1 1 d .
H1 H 0.619(5) -0.621(15) 0.242(3) 0.12(4) Uiso 1 1 d D
H4 H 0.465(4) 0.07(2) 0.238(7) 0.21(7) Uiso 1 1 d D

loop_
_atom_site_aniso_label
_atom_site_aniso_U_11
_atom_site_aniso_U_22
_atom_site_aniso_U_33
_atom_site_aniso_U_23
_atom_site_aniso_U_13
_atom_site_aniso_U_12
S2 0.0447(9) 0.0487(9) 0.0497(10) 0.0056(7) 0.0193(7) 0.0026(7)
S1 0.0453(9) 0.0580(10) 0.0648(13) 0.0077(8) 0.0241(8) 0.0016(8)
S3 0.0447(9) 0.0609(10) 0.0542(11) -0.0061(8) 0.0098(8) -0.0056(8)
F1 0.076(3) 0.115(4) 0.073(3) 0.018(3) 0.022(2) 0.030(3)
F2 0.223(8) 0.216(8) 0.066(4) 0.011(5) 0.057(5) 0.122(7)
F3 0.088(4) 0.193(7) 0.170(7) 0.098(6) 0.068(4) 0.017(4)
O1 0.053(3) 0.075(3) 0.104(5) -0.008(3) 0.016(3) -0.019(3)
O2 0.068(3) 0.081(3) 0.057(3) -0.013(3) 0.017(3) -0.010(3)
O3 0.053(3) 0.080(3) 0.076(4) 0.007(3) 0.012(3) 0.006(3)
O4 0.061(4) 0.062(4) 0.069(5) 0.000 0.021(4) 0.000
N1 0.114(6) 0.050(4) 0.046(4) 0.005(3) 0.025(4) 0.024(4)
C3 0.044(3) 0.050(3) 0.042(4) -0.009(3) 0.021(3) -0.008(3)
C1 0.040(3) 0.046(3) 0.042(4) 0.000(3) 0.011(3) 0.004(3)
C2 0.043(3) 0.059(4) 0.055(4) -0.003(3) 0.012(3) 0.007(3)
C4 0.057(4) 0.052(4) 0.030(3) -0.006(3) 0.014(3) 0.005(3)
C5 0.064(4) 0.047(4) 0.045(4) 0.000(3) 0.017(3) 0.002(3)
C6 0.090(6) 0.057(4) 0.055(5) -0.005(4) 0.033(4) -0.002(4)
C7 0.088(6) 0.073(5) 0.051(5) 0.006(4) 0.026(4) 0.031(4)
C8 0.069(4) 0.076(5) 0.051(4) 0.007(4) 0.024(4) 0.023(4)
C9 0.073(6) 0.124(8) 0.070(6) 0.018(6) 0.039(5) 0.031(6)

loop_
_atom_type_symbol
_atom_type_description
_atom_type_scat_dispersion_real
_atom_type_scat_dispersion_imag
_atom_type_scat_source
C C 0.0033 0.0016 'International Tables Vol C Tables 4.2.6.8 and 6.1.1.4'
H H 0.0000 0.0000 'International Tables Vol C Tables 4.2.6.8 and 6.1.1.4'
N N 0.0061 0.0033 'International Tables Vol C Tables 4.2.6.8 and 6.1.1.4'
O O 0.0106 0.0060 'International Tables Vol C Tables 4.2.6.8 and 6.1.1.4'
S S 0.1246 0.1234 'International Tables Vol C Tables 4.2.6.8 and 6.1.1.4'
F F 0.0171 0.0103 'International Tables Vol C Tables 4.2.6.8 and 6.1.1.4'

loop_
_geom_angle_atom_site_label_1
_geom_angle_atom_site_label_2
_geom_angle_atom_site_label_3
_geom_angle
_geom_angle_site_symmetry_1
C3 S2 C1 95.2(3) .
C2 S1 C3 95.0(3) .
O1 S3 O2 113.7(3) .
O1 S3 O3 115.8(3) .
O2 S3 O3 113.8(3) .
O1 S3 C9 105.9(4) .
O2 S3 C9 102.6(4) .
O3 S3 C9 103.2(4) .
C6 N1 C7 121.6(7) .
C6 N1 H1 124(7) .
C7 N1 H1 114(7) .
C3 C3 S1 122.6(6) 5_665
C3 C3 S2 121.9(6) 5_665
S1 C3 S2 115.5(3) .
C2 C1 C4 125.7(6) .
C2 C1 S2 115.6(5) .
C4 C1 S2 118.7(5) .
C1 C2 S1 118.7(5) .
C1 C2 H2 120.7 .
S1 C2 H2 120.7 .
C5 C4 C1 121.4(6) .
C5 C4 C8 116.6(6) .
C1 C4 C8 122.0(6) .
C6 C5 C4 120.9(7) .
C6 C5 H5 119.6 .
C4 C5 H5 119.6 .
N1 C6 C5 120.0(8) .
N1 C6 H6 120.0 .
C5 C6 H6 120.0 .
N1 C7 C8 121.1(8) .
N1 C7 H7 119.4 .
C8 C7 H7 119.4 .
C7 C8 C4 119.7(8) .
C7 C8 H8 120.1 .
C4 C8 H8 120.1 .
F2 C9 F1 107.4(8) .
F2 C9 F3 108.7(8) .
F1 C9 F3 107.1(8) .
F2 C9 S3 110.3(7) .
F1 C9 S3 112.6(6) .
F3 C9 S3 110.5(7) .

loop_
_geom_bond_atom_site_label_1
_geom_bond_atom_site_label_2
_geom_bond_distance
_geom_bond_site_symmetry_2
S2 C3 1.742(6) .
S2 C1 1.756(6) .
S1 C2 1.721(7) .
S1 C3 1.741(6) .
S3 O1 1.426(5) .
S3 O2 1.431(5) .
S3 O3 1.448(5) .
S3 C9 1.812(9) .
F1 C9 1.311(9) .
F2 C9 1.298(11) .
F3 C9 1.315(11) .
O4 H4 0.83(10) .
N1 C6 1.334(10) .
N1 C7 1.344(11) .
N1 H1 0.87(7) .
C3 C3 1.382(12) 5_665
C1 C2 1.360(9) .
C1 C4 1.423(8) .
C2 H2 0.9400 .
C4 C5 1.404(9) .
C4 C8 1.420(9) .
C5 C6 1.361(9) .
C5 H5 0.9400 .
C6 H6 0.9400 .
C7 C8 1.348(10) .
C7 H7 0.9400 .
C8 H8 0.9400 .

loop_
_geom_torsion_atom_site_label_1
_geom_torsion_atom_site_label_2
_geom_torsion_atom_site_label_3
_geom_torsion_atom_site_label_4
_geom_torsion
_geom_torsion_site_symmetry_4
C2 S1 C3 C3 179.7(7) 5_665
C2 S1 C3 S2 -2.2(4) .
C1 S2 C3 C3 -179.1(7) 5_665
C1 S2 C3 S1 2.8(4) .
C3 S2 C1 C2 -2.5(5) .
C3 S2 C1 C4 178.3(5) .
C4 C1 C2 S1 -179.5(5) .
S2 C1 C2 S1 1.4(7) .
C3 S1 C2 C1 0.5(6) .
C2 C1 C4 C5 -173.9(6) .
S2 C1 C4 C5 5.2(8) .
C2 C1 C4 C8 6.8(10) .
S2 C1 C4 C8 -174.1(5) .
C1 C4 C5 C6 177.8(6) .
C8 C4 C5 C6 -2.9(9) .
C7 N1 C6 C5 1.0(11) .
C4 C5 C6 N1 1.8(10) .
C6 N1 C7 C8 -2.5(12) .
N1 C7 C8 C4 1.3(11) .
C5 C4 C8 C7 1.3(10) .
C1 C4 C8 C7 -179.3(7) .
O1 S3 C9 F2 -58.3(8) .
O2 S3 C9 F2 -177.7(7) .
O3 S3 C9 F2 63.8(8) .
O1 S3 C9 F1 61.7(8) .
O2 S3 C9 F1 -57.7(8) .
O3 S3 C9 F1 -176.2(7) .
O1 S3 C9 F3 -178.5(6) .
O2 S3 C9 F3 62.1(7) .
O3 S3 C9 F3 -56.4(7) .
